data_7106165
loop_
_publ_author_name
'Gilles Lemiere'
'Simon Sedehizadeh'
'Julie Toueg'
'Nadia Fleary-Roberts'
'Jonathan Clayden'

_publ_section_title
;
 A general synthetic approach to the amnesic shellfish toxins: total
 synthesis of (-)-isodomoic acid B, (-)-isodomoic acid E and (-)-isodomoic
 acid F
;
_journal_name_full Chem.Commun.
_journal_page_first 3745
_journal_paper_doi 10.1039/c1cc00048a
_journal_volume 47
_journal_year 2011
_chemical_formula_moiety 'C26 H33 N O2 Si, 0.5(H2 O)'
_chemical_formula_sum 'C26 H34 N O2.5 Si'
_chemical_formula_weight 428.63
_chemical_name_systematic
;
?
;
_space_group_IT_number 14
_symmetry_cell_setting monoclinic
_symmetry_space_group_name_Hall '-P 2ybc'
_symmetry_space_group_name_H-M 'P 1 21/c 1'
_atom_sites_solution_hydrogens geom
_atom_sites_solution_primary direct
_atom_sites_solution_secondary difmap
_audit_creation_method SHELXL-97
_cell_angle_alpha 90.00
_cell_angle_beta 90.792(5)
_cell_angle_gamma 90.00
_cell_formula_units_Z 4
_cell_length_a 11.549(3)
_cell_length_b 15.630(4)
_cell_length_c 13.138(4)
_cell_measurement_reflns_used 911
_cell_measurement_temperature 100(2)
_cell_measurement_theta_max 23.19
_cell_measurement_theta_min 2.19
_cell_volume 2371.3(11)
_computing_cell_refinement 'Bruker SMART'
_computing_data_collection 'Bruker SMART'
_computing_data_reduction 'Bruker SAINT'
_computing_molecular_graphics 'Bruker SHELXTL'
_computing_publication_material 'Bruker SHELXTL'
_computing_structure_refinement 'SHELXL-97 (Sheldrick, 1997)'
_computing_structure_solution 'SHELXS-97 (Sheldrick, 1990)'
_diffrn_ambient_temperature 100(2)
_diffrn_measured_fraction_theta_full 0.999
_diffrn_measured_fraction_theta_max 0.999
_diffrn_measurement_device_type 'CCD area detector'
_diffrn_measurement_method 'phi and omega scans'
_diffrn_radiation_monochromator graphite
_diffrn_radiation_source 'fine-focus sealed tube'
_diffrn_radiation_type MoK\a
_diffrn_radiation_wavelength 0.71073
_diffrn_reflns_av_R_equivalents 0.0693
_diffrn_reflns_av_sigmaI/netI 0.0925
_diffrn_reflns_limit_h_max 11
_diffrn_reflns_limit_h_min -13
_diffrn_reflns_limit_k_max 18
_diffrn_reflns_limit_k_min -15
_diffrn_reflns_limit_l_max 15
_diffrn_reflns_limit_l_min -15
_diffrn_reflns_number 12245
_diffrn_reflns_theta_full 25.03
_diffrn_reflns_theta_max 25.03
_diffrn_reflns_theta_min 1.76
_exptl_absorpt_coefficient_mu 0.123
_exptl_absorpt_correction_type none
_exptl_crystal_colour colourless
_exptl_crystal_density_diffrn 1.201
_exptl_crystal_density_method 'not measured'
_exptl_crystal_description rod
_exptl_crystal_F_000 924
_exptl_crystal_size_max 0.60
_exptl_crystal_size_mid 0.20
_exptl_crystal_size_min 0.20
_refine_diff_density_max 0.446
_refine_diff_density_min -0.398
_refine_diff_density_rms 0.052
_refine_ls_extinction_method none
_refine_ls_goodness_of_fit_ref 0.897
_refine_ls_hydrogen_treatment mixed
_refine_ls_matrix_type full
_refine_ls_number_parameters 288
_refine_ls_number_reflns 4186
_refine_ls_number_restraints 1
_refine_ls_restrained_S_all 0.897
_refine_ls_R_factor_all 0.0847
_refine_ls_R_factor_gt 0.0491
_refine_ls_shift/su_max 0.001
_refine_ls_shift/su_mean 0.000
_refine_ls_structure_factor_coef Fsqd
_refine_ls_weighting_details 'calc w=1/[\s^2^(Fo^2^)+(0.0422P)^2^+0.0000P] where P=(Fo^2^+2Fc^2^)/3'
_refine_ls_weighting_scheme calc
_refine_ls_wR_factor_gt 0.0959
_refine_ls_wR_factor_ref 0.1058
_reflns_number_gt 2786
_reflns_number_total 4186
_reflns_threshold_expression >2sigma(I)
_cod_data_source_file c1cc00048a.txt
_cod_data_source_block s3176
_cod_depositor_comments
;
The following automatic conversions were performed:

'_symmetry_cell_setting' value 'Monoclinic' changed to 'monoclinic'
according to the built-in table from CIF Core dictionary named
'cif_core.dic' version 2.4.1 from 2010-06-29.

Automatic conversion script
Id: cif_fix_values 1646 2011-03-28 12:23:43Z adriana 
;
_cod_original_cell_volume 2371.4(11)
_cod_original_sg_symbol_Hall -P2ybc
_cod_original_sg_symbol_H-M P2(1)/c
_cod_original_formula_sum 'C26 H34 N O2.50 Si'
_cod_database_code 7106165

loop_
_symmetry_equiv_pos_as_xyz
'x, y, z'
'-x, y+1/2, -z+1/2'
'-x, -y, -z'
'x, -y-1/2, z-1/2'

loop_
_atom_site_label
_atom_site_type_symbol
_atom_site_fract_x
_atom_site_fract_y
_atom_site_fract_z
_atom_site_U_iso_or_equiv
_atom_site_adp_type
_atom_site_occupancy
_atom_site_symmetry_multiplicity
_atom_site_calc_flag
_atom_site_refinement_flags
_atom_site_disorder_assembly
_atom_site_disorder_group
Si1 Si 1.04174(6) 0.68110(4) 0.18449(5) 0.01994(19) Uani 1 1 d . . .
O1 O 0.74892(13) 0.78841(9) 0.24616(12) 0.0208(4) Uani 1 1 d . . .
O2 O 0.74047(17) 0.50352(10) -0.00883(16) 0.0440(6) Uani 1 1 d . . .
N1 N 0.66024(15) 0.82155(11) 0.09339(14) 0.0142(4) Uani 1 1 d . . .
C1 C 0.74659(19) 0.78728(13) 0.15265(18) 0.0148(5) Uani 1 1 d . . .
C2 C 0.83666(19) 0.74774(14) 0.08315(17) 0.0154(5) Uani 1 1 d . . .
H2 H 0.8994 0.7908 0.0728 0.018 Uiso 1 1 calc R . .
C3 C 0.8932(2) 0.66449(13) 0.12566(18) 0.0167(6) Uani 1 1 d . . .
H3 H 0.8420 0.6429 0.1808 0.020 Uiso 1 1 calc R . .
C4 C 0.8965(2) 0.59460(14) 0.04286(19) 0.0233(6) Uani 1 1 d . . .
H4A H 0.9467 0.6137 -0.0132 0.028 Uiso 1 1 calc R . .
H4B H 0.9303 0.5417 0.0721 0.028 Uiso 1 1 calc R . .
C5 C 0.7776(2) 0.57582(15) 0.00138(18) 0.0235(6) Uani 1 1 d . . .
C6 C 0.7040(2) 0.65273(13) -0.02127(18) 0.0191(6) Uani 1 1 d . . .
H6A H 0.6403 0.6548 0.0283 0.023 Uiso 1 1 calc R . .
H6B H 0.6687 0.6459 -0.0899 0.023 Uiso 1 1 calc R . .
C7 C 0.76933(19) 0.73797(13) -0.01748(18) 0.0146(5) Uani 1 1 d . . .
H7 H 0.8227 0.7429 -0.0765 0.018 Uiso 1 1 calc R . .
C8 C 0.6840(2) 0.81401(14) -0.01589(17) 0.0159(5) Uani 1 1 d . . .
H8 H 0.6110 0.7970 -0.0524 0.019 Uiso 1 1 calc R . .
C9 C 0.56143(19) 0.87037(14) 0.13694(17) 0.0152(5) Uani 1 1 d . . .
C10 C 0.49582(19) 0.81415(15) 0.21305(18) 0.0182(5) Uani 1 1 d . . .
C11 C 0.4657(2) 0.73109(15) 0.1854(2) 0.0242(6) Uani 1 1 d . . .
H11 H 0.4939 0.7079 0.1237 0.029 Uiso 1 1 calc R . .
C12 C 0.3956(2) 0.68176(17) 0.2464(2) 0.0325(7) Uani 1 1 d . . .
H12 H 0.3760 0.6252 0.2262 0.039 Uiso 1 1 calc R . .
C13 C 0.3537(2) 0.71436(19) 0.3367(2) 0.0367(8) Uani 1 1 d . . .
H13 H 0.3048 0.6807 0.3783 0.044 Uiso 1 1 calc R . .
C14 C 0.3839(2) 0.79663(19) 0.3655(2) 0.0357(7) Uani 1 1 d . . .
H14 H 0.3564 0.8195 0.4276 0.043 Uiso 1 1 calc R . .
C15 C 0.4544(2) 0.84591(17) 0.30389(19) 0.0258(6) Uani 1 1 d . . .
H15 H 0.4746 0.9023 0.3244 0.031 Uiso 1 1 calc R . .
C16 C 0.6064(2) 0.95402(14) 0.18349(19) 0.0225(6) Uani 1 1 d . . .
H16A H 0.6619 0.9411 0.2384 0.034 Uiso 1 1 calc R . .
H16B H 0.5414 0.9866 0.2109 0.034 Uiso 1 1 calc R . .
H16C H 0.6447 0.9879 0.1309 0.034 Uiso 1 1 calc R . .
C17 C 0.4745(2) 0.89137(14) 0.05093(17) 0.0193(6) Uani 1 1 d . . .
H17A H 0.5140 0.9230 -0.0029 0.029 Uiso 1 1 calc R . .
H17B H 0.4116 0.9264 0.0779 0.029 Uiso 1 1 calc R . .
H17C H 0.4426 0.8381 0.0229 0.029 Uiso 1 1 calc R . .
C18 C 1.0333(2) 0.76217(15) 0.28836(19) 0.0269(6) Uani 1 1 d . . .
H18A H 0.9922 0.7377 0.3463 0.040 Uiso 1 1 calc R . .
H18B H 0.9916 0.8127 0.2634 0.040 Uiso 1 1 calc R . .
H18C H 1.1118 0.7786 0.3100 0.040 Uiso 1 1 calc R . .
C19 C 1.0922(2) 0.57704(15) 0.2395(2) 0.0334(7) Uani 1 1 d . . .
H19A H 1.1626 0.5865 0.2805 0.050 Uiso 1 1 calc R . .
H19B H 1.1090 0.5370 0.1842 0.050 Uiso 1 1 calc R . .
H19C H 1.0316 0.5531 0.2825 0.050 Uiso 1 1 calc R . .
C20 C 1.1405(2) 0.71682(15) 0.08182(19) 0.0256(6) Uani 1 1 d . . .
H20A H 1.2148 0.7345 0.1120 0.038 Uiso 1 1 calc R . .
H20B H 1.1056 0.7652 0.0453 0.038 Uiso 1 1 calc R . .
H20C H 1.1531 0.6695 0.0343 0.038 Uiso 1 1 calc R . .
C21 C 0.7311(2) 0.89514(14) -0.06468(18) 0.0176(6) Uani 1 1 d . . .
C22 C 0.8077(2) 0.94980(15) -0.0131(2) 0.0234(6) Uani 1 1 d . . .
H22 H 0.8310 0.9372 0.0549 0.028 Uiso 1 1 calc R . .
C23 C 0.8499(2) 1.02266(15) -0.0610(2) 0.0306(7) Uani 1 1 d . . .
H23 H 0.9019 1.0596 -0.0255 0.037 Uiso 1 1 calc R . .
C24 C 0.8167(2) 1.04152(16) -0.1597(2) 0.0326(7) Uani 1 1 d . . .
H24 H 0.8456 1.0914 -0.1919 0.039 Uiso 1 1 calc R . .
C25 C 0.7416(2) 0.98799(15) -0.2117(2) 0.0304(7) Uani 1 1 d . . .
H25 H 0.7189 1.0007 -0.2798 0.036 Uiso 1 1 calc R . .
C26 C 0.6989(2) 0.91497(14) -0.16375(19) 0.0215(6) Uani 1 1 d . . .
H26 H 0.6469 0.8784 -0.1997 0.026 Uiso 1 1 calc R . .
O1S O 0.5066(5) 0.4662(3) -0.0679(4) 0.0753(16) Uani 0.50 1 d PD . .
H1O H 0.565(5) 0.490(5) -0.038(6) 0.113 Uiso 0.50 1 d PD . .

loop_
_atom_site_aniso_label
_atom_site_aniso_U_11
_atom_site_aniso_U_22
_atom_site_aniso_U_33
_atom_site_aniso_U_23
_atom_site_aniso_U_13
_atom_site_aniso_U_12
Si1 0.0140(4) 0.0236(4) 0.0222(4) 0.0048(3) 0.0021(3) 0.0029(3)
O1 0.0188(9) 0.0259(10) 0.0177(10) -0.0007(7) 0.0016(8) 0.0042(7)
O2 0.0479(13) 0.0168(10) 0.0668(16) -0.0046(9) -0.0146(11) -0.0037(9)
N1 0.0115(10) 0.0160(10) 0.0150(11) 0.0008(9) 0.0018(8) 0.0034(9)
C1 0.0155(13) 0.0134(12) 0.0155(14) -0.0005(10) 0.0031(11) -0.0021(10)
C2 0.0102(12) 0.0175(13) 0.0185(14) 0.0000(10) 0.0007(11) -0.0009(10)
C3 0.0161(13) 0.0167(13) 0.0175(13) 0.0039(10) 0.0053(11) 0.0017(10)
C4 0.0238(15) 0.0199(13) 0.0263(15) 0.0004(11) 0.0016(12) 0.0039(11)
C5 0.0312(16) 0.0189(14) 0.0206(15) -0.0034(11) 0.0037(12) 0.0015(12)
C6 0.0181(13) 0.0214(13) 0.0178(14) -0.0021(10) 0.0008(11) -0.0028(11)
C7 0.0123(12) 0.0163(12) 0.0154(13) -0.0006(10) 0.0019(10) -0.0002(10)
C8 0.0139(13) 0.0178(12) 0.0158(13) 0.0005(10) -0.0009(10) -0.0001(11)
C9 0.0133(12) 0.0165(12) 0.0159(14) -0.0017(10) 0.0035(10) 0.0040(10)
C10 0.0088(12) 0.0246(13) 0.0211(14) 0.0049(11) -0.0020(10) 0.0048(11)
C11 0.0147(13) 0.0255(14) 0.0325(17) 0.0090(12) 0.0042(12) 0.0049(11)
C12 0.0170(14) 0.0331(16) 0.047(2) 0.0198(15) -0.0002(14) 0.0028(13)
C13 0.0124(14) 0.061(2) 0.0372(19) 0.0282(16) -0.0008(13) -0.0024(14)
C14 0.0168(15) 0.070(2) 0.0205(16) 0.0109(15) 0.0009(12) 0.0057(15)
C15 0.0154(14) 0.0395(16) 0.0224(16) 0.0043(13) -0.0005(12) 0.0057(12)
C16 0.0205(14) 0.0207(13) 0.0264(15) -0.0031(11) 0.0026(12) 0.0034(11)
C17 0.0168(13) 0.0214(13) 0.0199(14) 0.0021(11) 0.0022(11) 0.0038(11)
C18 0.0140(14) 0.0403(16) 0.0264(16) 0.0012(13) -0.0003(12) -0.0034(12)
C19 0.0192(15) 0.0378(16) 0.0431(19) 0.0144(14) -0.0025(14) 0.0008(13)
C20 0.0163(14) 0.0325(15) 0.0282(16) -0.0015(12) 0.0018(12) 0.0017(12)
C21 0.0162(13) 0.0175(13) 0.0192(14) 0.0021(10) 0.0060(11) 0.0064(11)
C22 0.0176(14) 0.0245(14) 0.0280(16) 0.0042(12) 0.0008(12) 0.0015(12)
C23 0.0224(15) 0.0212(15) 0.049(2) 0.0034(13) 0.0064(14) -0.0011(12)
C24 0.0332(17) 0.0208(14) 0.044(2) 0.0099(14) 0.0193(15) 0.0053(13)
C25 0.0389(17) 0.0288(15) 0.0239(16) 0.0082(13) 0.0155(13) 0.0174(14)
C26 0.0237(15) 0.0192(13) 0.0219(15) 0.0005(11) 0.0071(12) 0.0085(11)
O1S 0.073(4) 0.078(3) 0.074(4) 0.000(3) -0.007(3) -0.028(3)

loop_
_atom_type_symbol
_atom_type_description
_atom_type_scat_dispersion_real
_atom_type_scat_dispersion_imag
_atom_type_scat_source
C C 0.0033 0.0016 'International Tables Vol C Tables 4.2.6.8 and 6.1.1.4'
H H 0.0000 0.0000 'International Tables Vol C Tables 4.2.6.8 and 6.1.1.4'
N N 0.0061 0.0033 'International Tables Vol C Tables 4.2.6.8 and 6.1.1.4'
O O 0.0106 0.0060 'International Tables Vol C Tables 4.2.6.8 and 6.1.1.4'
Si Si 0.0817 0.0704 'International Tables Vol C Tables 4.2.6.8 and 6.1.1.4'

loop_
_geom_angle_atom_site_label_1
_geom_angle_atom_site_label_2
_geom_angle_atom_site_label_3
_geom_angle
_geom_angle_site_symmetry_1
_geom_angle_site_symmetry_3
_geom_angle_publ_flag
C20 Si1 C18 111.37(12) . . ?
C20 Si1 C19 110.45(12) . . ?
C18 Si1 C19 109.10(12) . . ?
C20 Si1 C3 107.85(11) . . ?
C18 Si1 C3 109.66(11) . . ?
C19 Si1 C3 108.36(11) . . ?
C1 N1 C8 112.36(18) . . ?
C1 N1 C9 122.53(18) . . ?
C8 N1 C9 124.69(17) . . ?
O1 C1 N1 124.7(2) . . ?
O1 C1 C2 126.8(2) . . ?
N1 C1 C2 108.45(19) . . ?
C1 C2 C7 102.41(18) . . ?
C1 C2 C3 114.2(2) . . ?
C7 C2 C3 115.58(18) . . ?
C1 C2 H2 108.1 . . ?
C7 C2 H2 108.1 . . ?
C3 C2 H2 108.1 . . ?
C4 C3 C2 110.69(19) . . ?
C4 C3 Si1 110.79(16) . . ?
C2 C3 Si1 113.95(15) . . ?
C4 C3 H3 107.0 . . ?
C2 C3 H3 107.0 . . ?
Si1 C3 H3 107.0 . . ?
C5 C4 C3 111.3(2) . . ?
C5 C4 H4A 109.4 . . ?
C3 C4 H4A 109.4 . . ?
C5 C4 H4B 109.4 . . ?
C3 C4 H4B 109.4 . . ?
H4A C4 H4B 108.0 . . ?
O2 C5 C4 122.8(2) . . ?
O2 C5 C6 121.7(2) . . ?
C4 C5 C6 115.4(2) . . ?
C5 C6 C7 114.43(19) . . ?
C5 C6 H6A 108.7 . . ?
C7 C6 H6A 108.7 . . ?
C5 C6 H6B 108.7 . . ?
C7 C6 H6B 108.7 . . ?
H6A C6 H6B 107.6 . . ?
C2 C7 C6 111.01(18) . . ?
C2 C7 C8 103.17(17) . . ?
C6 C7 C8 110.85(18) . . ?
C2 C7 H7 110.5 . . ?
C6 C7 H7 110.5 . . ?
C8 C7 H7 110.5 . . ?
N1 C8 C21 114.61(18) . . ?
N1 C8 C7 101.70(17) . . ?
C21 C8 C7 113.76(19) . . ?
N1 C8 H8 108.8 . . ?
C21 C8 H8 108.8 . . ?
C7 C8 H8 108.8 . . ?
N1 C9 C16 109.42(18) . . ?
N1 C9 C17 108.80(18) . . ?
C16 C9 C17 109.02(18) . . ?
N1 C9 C10 110.06(17) . . ?
C16 C9 C10 113.3(2) . . ?
C17 C9 C10 106.11(18) . . ?
C15 C10 C11 118.2(2) . . ?
C15 C10 C9 122.3(2) . . ?
C11 C10 C9 119.1(2) . . ?
C12 C11 C10 121.1(3) . . ?
C12 C11 H11 119.5 . . ?
C10 C11 H11 119.5 . . ?
C11 C12 C13 120.4(3) . . ?
C11 C12 H12 119.8 . . ?
C13 C12 H12 119.8 . . ?
C14 C13 C12 119.1(3) . . ?
C14 C13 H13 120.5 . . ?
C12 C13 H13 120.5 . . ?
C13 C14 C15 120.3(3) . . ?
C13 C14 H14 119.9 . . ?
C15 C14 H14 119.9 . . ?
C10 C15 C14 121.0(3) . . ?
C10 C15 H15 119.5 . . ?
C14 C15 H15 119.5 . . ?
C9 C16 H16A 109.5 . . ?
C9 C16 H16B 109.5 . . ?
H16A C16 H16B 109.5 . . ?
C9 C16 H16C 109.5 . . ?
H16A C16 H16C 109.5 . . ?
H16B C16 H16C 109.5 . . ?
C9 C17 H17A 109.5 . . ?
C9 C17 H17B 109.5 . . ?
H17A C17 H17B 109.5 . . ?
C9 C17 H17C 109.5 . . ?
H17A C17 H17C 109.5 . . ?
H17B C17 H17C 109.5 . . ?
Si1 C18 H18A 109.5 . . ?
Si1 C18 H18B 109.5 . . ?
H18A C18 H18B 109.5 . . ?
Si1 C18 H18C 109.5 . . ?
H18A C18 H18C 109.5 . . ?
H18B C18 H18C 109.5 . . ?
Si1 C19 H19A 109.5 . . ?
Si1 C19 H19B 109.5 . . ?
H19A C19 H19B 109.5 . . ?
Si1 C19 H19C 109.5 . . ?
H19A C19 H19C 109.5 . . ?
H19B C19 H19C 109.5 . . ?
Si1 C20 H20A 109.5 . . ?
Si1 C20 H20B 109.5 . . ?
H20A C20 H20B 109.5 . . ?
Si1 C20 H20C 109.5 . . ?
H20A C20 H20C 109.5 . . ?
H20B C20 H20C 109.5 . . ?
C26 C21 C22 118.7(2) . . ?
C26 C21 C8 119.2(2) . . ?
C22 C21 C8 122.1(2) . . ?
C23 C22 C21 120.2(2) . . ?
C23 C22 H22 119.9 . . ?
C21 C22 H22 119.9 . . ?
C24 C23 C22 120.4(3) . . ?
C24 C23 H23 119.8 . . ?
C22 C23 H23 119.8 . . ?
C25 C24 C23 120.1(2) . . ?
C25 C24 H24 120.0 . . ?
C23 C24 H24 120.0 . . ?
C24 C25 C26 119.7(3) . . ?
C24 C25 H25 120.1 . . ?
C26 C25 H25 120.1 . . ?
C21 C26 C25 121.0(2) . . ?
C21 C26 H26 119.5 . . ?
C25 C26 H26 119.5 . . ?

loop_
_geom_bond_atom_site_label_1
_geom_bond_atom_site_label_2
_geom_bond_distance
_geom_bond_site_symmetry_2
_geom_bond_publ_flag
Si1 C20 1.864(3) . ?
Si1 C18 1.866(3) . ?
Si1 C19 1.870(2) . ?
Si1 C3 1.890(2) . ?
O1 C1 1.229(3) . ?
O2 C5 1.215(3) . ?
N1 C1 1.366(3) . ?
N1 C8 1.470(3) . ?
N1 C9 1.493(3) . ?
C1 C2 1.525(3) . ?
C2 C7 1.532(3) . ?
C2 C3 1.556(3) . ?
C2 H2 1.0000 . ?
C3 C4 1.542(3) . ?
C3 H3 1.0000 . ?
C4 C5 1.499(3) . ?
C4 H4A 0.9900 . ?
C4 H4B 0.9900 . ?
C5 C6 1.499(3) . ?
C6 C7 1.532(3) . ?
C6 H6A 0.9900 . ?
C6 H6B 0.9900 . ?
C7 C8 1.544(3) . ?
C7 H7 1.0000 . ?
C8 C21 1.525(3) . ?
C8 H8 1.0000 . ?
C9 C16 1.531(3) . ?
C9 C17 1.536(3) . ?
C9 C10 1.539(3) . ?
C10 C15 1.384(3) . ?
C10 C11 1.391(3) . ?
C11 C12 1.382(3) . ?
C11 H11 0.9500 . ?
C12 C13 1.385(4) . ?
C12 H12 0.9500 . ?
C13 C14 1.384(4) . ?
C13 H13 0.9500 . ?
C14 C15 1.389(4) . ?
C14 H14 0.9500 . ?
C15 H15 0.9500 . ?
C16 H16A 0.9800 . ?
C16 H16B 0.9800 . ?
C16 H16C 0.9800 . ?
C17 H17A 0.9800 . ?
C17 H17B 0.9800 . ?
C17 H17C 0.9800 . ?
C18 H18A 0.9800 . ?
C18 H18B 0.9800 . ?
C18 H18C 0.9800 . ?
C19 H19A 0.9800 . ?
C19 H19B 0.9800 . ?
C19 H19C 0.9800 . ?
C20 H20A 0.9800 . ?
C20 H20B 0.9800 . ?
C20 H20C 0.9800 . ?
C21 C26 1.384(3) . ?
C21 C22 1.398(3) . ?
C22 C23 1.393(3) . ?
C22 H22 0.9500 . ?
C23 C24 1.379(4) . ?
C23 H23 0.9500 . ?
C24 C25 1.380(4) . ?
C24 H24 0.9500 . ?
C25 C26 1.397(3) . ?
C25 H25 0.9500 . ?
C26 H26 0.9500 . ?
O1S H1O 0.86(2) . ?

loop_
_geom_hbond_atom_site_label_D
_geom_hbond_atom_site_label_H
_geom_hbond_atom_site_label_A
_geom_hbond_distance_DH
_geom_hbond_distance_HA
_geom_hbond_distance_DA
_geom_hbond_angle_DHA
_geom_hbond_site_symmetry_A
O1S H1O O2 0.86(2) 2.07(4) 2.860(5) 153(8) .

loop_
_geom_torsion_atom_site_label_1
_geom_torsion_atom_site_label_2
_geom_torsion_atom_site_label_3
_geom_torsion_atom_site_label_4
_geom_torsion
_geom_torsion_site_symmetry_1
_geom_torsion_site_symmetry_2
_geom_torsion_site_symmetry_3
_geom_torsion_site_symmetry_4
_geom_torsion_publ_flag
C8 N1 C1 O1 177.3(2) . . . . ?
C9 N1 C1 O1 4.4(3) . . . . ?
C8 N1 C1 C2 -3.2(2) . . . . ?
C9 N1 C1 C2 -176.04(18) . . . . ?
O1 C1 C2 C7 161.0(2) . . . . ?
N1 C1 C2 C7 -18.5(2) . . . . ?
O1 C1 C2 C3 35.3(3) . . . . ?
N1 C1 C2 C3 -144.24(18) . . . . ?
C1 C2 C3 C4 133.6(2) . . . . ?
C7 C2 C3 C4 15.1(3) . . . . ?
C1 C2 C3 Si1 -100.8(2) . . . . ?
C7 C2 C3 Si1 140.75(17) . . . . ?
C20 Si1 C3 C4 61.24(18) . . . . ?
C18 Si1 C3 C4 -177.32(16) . . . . ?
C19 Si1 C3 C4 -58.3(2) . . . . ?
C20 Si1 C3 C2 -64.36(19) . . . . ?
C18 Si1 C3 C2 57.1(2) . . . . ?
C19 Si1 C3 C2 176.07(17) . . . . ?
C2 C3 C4 C5 -57.1(3) . . . . ?
Si1 C3 C4 C5 175.46(16) . . . . ?
C3 C4 C5 O2 -132.3(3) . . . . ?
C3 C4 C5 C6 44.2(3) . . . . ?
O2 C5 C6 C7 -172.5(2) . . . . ?
C4 C5 C6 C7 10.9(3) . . . . ?
C1 C2 C7 C6 -87.2(2) . . . . ?
C3 C2 C7 C6 37.7(3) . . . . ?
C1 C2 C7 C8 31.6(2) . . . . ?
C3 C2 C7 C8 156.44(19) . . . . ?
C5 C6 C7 C2 -52.4(3) . . . . ?
C5 C6 C7 C8 -166.41(19) . . . . ?
C1 N1 C8 C21 -99.9(2) . . . . ?
C9 N1 C8 C21 72.7(3) . . . . ?
C1 N1 C8 C7 23.2(2) . . . . ?
C9 N1 C8 C7 -164.07(18) . . . . ?
C2 C7 C8 N1 -33.2(2) . . . . ?
C6 C7 C8 N1 85.7(2) . . . . ?
C2 C7 C8 C21 90.5(2) . . . . ?
C6 C7 C8 C21 -150.57(19) . . . . ?
C1 N1 C9 C16 66.8(3) . . . . ?
C8 N1 C9 C16 -105.1(2) . . . . ?
C1 N1 C9 C17 -174.14(19) . . . . ?
C8 N1 C9 C17 13.9(3) . . . . ?
C1 N1 C9 C10 -58.3(3) . . . . ?
C8 N1 C9 C10 129.8(2) . . . . ?
N1 C9 C10 C15 139.7(2) . . . . ?
C16 C9 C10 C15 16.8(3) . . . . ?
C17 C9 C10 C15 -102.8(2) . . . . ?
N1 C9 C10 C11 -47.5(3) . . . . ?
C16 C9 C10 C11 -170.3(2) . . . . ?
C17 C9 C10 C11 70.1(2) . . . . ?
C15 C10 C11 C12 0.6(3) . . . . ?
C9 C10 C11 C12 -172.5(2) . . . . ?
C10 C11 C12 C13 0.0(4) . . . . ?
C11 C12 C13 C14 -0.6(4) . . . . ?
C12 C13 C14 C15 0.6(4) . . . . ?
C11 C10 C15 C14 -0.6(3) . . . . ?
C9 C10 C15 C14 172.3(2) . . . . ?
C13 C14 C15 C10 0.0(4) . . . . ?
N1 C8 C21 C26 -144.5(2) . . . . ?
C7 C8 C21 C26 99.1(2) . . . . ?
N1 C8 C21 C22 36.6(3) . . . . ?
C7 C8 C21 C22 -79.9(3) . . . . ?
C26 C21 C22 C23 0.1(3) . . . . ?
C8 C21 C22 C23 179.1(2) . . . . ?
C21 C22 C23 C24 0.0(4) . . . . ?
C22 C23 C24 C25 -0.2(4) . . . . ?
C23 C24 C25 C26 0.3(4) . . . . ?
C22 C21 C26 C25 0.0(3) . . . . ?
C8 C21 C26 C25 -179.0(2) . . . . ?
C24 C25 C26 C21 -0.2(4) . . . . ?
